data_7228304
loop_
_publ_author_name
'Zheng, Xiang-Xin'
'Wang, Zhong-Xia'

_publ_section_title
;
 Synthesis of aluminum complexes supported by
 2-(1,10-phenanthrolin-2-yl)phenolate ligands and their catalysis in the
 ring-opening polymerization of cyclic esters
;
_journal_issue 44
_journal_name_full 'RSC Adv.'
_journal_page_first 27177
_journal_paper_doi 10.1039/C7RA03831C
_journal_volume 7
_journal_year 2017
_chemical_formula_sum 'C47 H49 Al N2 O'
_chemical_formula_weight 684.86
_chemical_name_systematic
; 
 ? 
;
_space_group_IT_number 14
_symmetry_cell_setting monoclinic
_symmetry_space_group_name_Hall '-P 2yn'
_symmetry_space_group_name_H-M 'P 1 21/n 1'
_atom_sites_solution_hydrogens geom
_atom_sites_solution_primary direct
_atom_sites_solution_secondary difmap
_audit_creation_method SHELXL-97
_audit_update_record
;
2017-04-02 deposited with the CCDC.
2017-05-18 downloaded from the CCDC.
;
_cell_angle_alpha 90.00
_cell_angle_beta 96.3170(10)
_cell_angle_gamma 90.00
_cell_formula_units_Z 4
_cell_length_a 13.1762(12)
_cell_length_b 12.9320(11)
_cell_length_c 23.471(2)
_cell_measurement_reflns_used 2339
_cell_measurement_temperature 298(2)
_cell_measurement_theta_max 25.966
_cell_measurement_theta_min 2.214
_cell_volume 3975.0(6)
_computing_cell_refinement 'Bruker SMART'
_computing_data_collection 'Bruker SMART'
_computing_data_reduction 'Bruker SHELXTL'
_computing_molecular_graphics 'Bruker SHELXTL'
_computing_publication_material 'Bruker SHELXTL'
_computing_structure_refinement 'SHELXL-97 (Sheldrick, 1997)'
_computing_structure_solution 'SHELXS-97 (Sheldrick, 1990)'
_diffrn_ambient_temperature 298(2)
_diffrn_measured_fraction_theta_full 0.997
_diffrn_measured_fraction_theta_max 0.997
_diffrn_measurement_device_type 'CCD area detector'
_diffrn_measurement_method 'phi and omega scans'
_diffrn_radiation_monochromator graphite
_diffrn_radiation_source 'fine-focus sealed tube'
_diffrn_radiation_type MoK\a
_diffrn_radiation_wavelength 0.71073
_diffrn_reflns_av_R_equivalents 0.0910
_diffrn_reflns_av_sigmaI/netI 0.1233
_diffrn_reflns_limit_h_max 15
_diffrn_reflns_limit_h_min -15
_diffrn_reflns_limit_k_max 14
_diffrn_reflns_limit_k_min -15
_diffrn_reflns_limit_l_max 15
_diffrn_reflns_limit_l_min -27
_diffrn_reflns_number 19732
_diffrn_reflns_theta_full 25.02
_diffrn_reflns_theta_max 25.02
_diffrn_reflns_theta_min 2.21
_exptl_absorpt_coefficient_mu 0.088
_exptl_absorpt_correction_T_max 0.9887
_exptl_absorpt_correction_T_min 0.9818
_exptl_absorpt_correction_type multi-scan
_exptl_absorpt_process_details sadabs
_exptl_crystal_colour red
_exptl_crystal_density_diffrn 1.144
_exptl_crystal_density_method 'not measured'
_exptl_crystal_description columnar
_exptl_crystal_F_000 1464
_exptl_crystal_size_max 0.21
_exptl_crystal_size_mid 0.16
_exptl_crystal_size_min 0.13
_refine_diff_density_max 0.156
_refine_diff_density_min -0.159
_refine_diff_density_rms 0.033
_refine_ls_extinction_method none
_refine_ls_goodness_of_fit_ref 1.019
_refine_ls_hydrogen_treatment mixed
_refine_ls_matrix_type full
_refine_ls_number_parameters 532
_refine_ls_number_reflns 6997
_refine_ls_number_restraints 0
_refine_ls_restrained_S_all 1.019
_refine_ls_R_factor_all 0.1763
_refine_ls_R_factor_gt 0.0596
_refine_ls_shift/su_max 0.001
_refine_ls_shift/su_mean 0.000
_refine_ls_structure_factor_coef Fsqd
_refine_ls_weighting_details 'calc w=1/[\s^2^(Fo^2^)+(0.0165P)^2^+0.0000P] where P=(Fo^2^+2Fc^2^)/3'
_refine_ls_weighting_scheme calc
_refine_ls_wR_factor_gt 0.0853
_refine_ls_wR_factor_ref 0.0980
_reflns_number_gt 2576
_reflns_number_total 6997
_reflns_threshold_expression >2sigma(I)
_cod_data_source_file c7ra03831c2.cif
_cod_data_source_block 161108a
_cod_depositor_comments
;
The following automatic conversions were performed:

'_symmetry_cell_setting' value 'Monoclinic' changed to 'monoclinic'
according to
/home/data/users/saulius/crontab/automatic-downloads/rss-feeds/RSC/lib/dictionaries/cif_core.dic
dictionary named 'cif_core.dic' version 2.4.2 from 2011-04-26.

Automatic conversion script
Id: cif_fix_values 4973 2017-02-22 13:04:09Z antanas 
;
_cod_original_cell_volume 3975.1(6)
_cod_original_sg_symbol_H-M P2(1)/n
_cod_database_code 7228304

loop_
_symmetry_equiv_pos_as_xyz
'x, y, z'
'-x+1/2, y+1/2, -z+1/2'
'-x, -y, -z'
'x-1/2, -y-1/2, z-1/2'

loop_
_atom_site_label
_atom_site_type_symbol
_atom_site_fract_x
_atom_site_fract_y
_atom_site_fract_z
_atom_site_U_iso_or_equiv
_atom_site_adp_type
_atom_site_occupancy
_atom_site_symmetry_multiplicity
_atom_site_calc_flag
_atom_site_refinement_flags
_atom_site_disorder_assembly
_atom_site_disorder_group
Al1 Al 0.34626(8) 0.74730(8) 0.63287(5) 0.0657(3) Uani 1 1 d . . .
N1 N 0.48435(18) 0.81596(18) 0.62216(10) 0.0532(7) Uani 1 1 d . . .
N2 N 0.3098(3) 0.9115(2) 0.62359(14) 0.0854(10) Uani 1 1 d . . .
O1 O 0.41245(15) 0.62462(13) 0.63122(8) 0.0578(6) Uani 1 1 d . . .
C1 C 0.5045(2) 0.5963(2) 0.65077(13) 0.0488(8) Uani 1 1 d . . .
C2 C 0.5882(2) 0.6648(2) 0.65150(13) 0.0464(8) Uani 1 1 d . . .
C3 C 0.6845(2) 0.6315(2) 0.67445(13) 0.0540(9) Uani 1 1 d . . .
H3 H 0.7388 0.6777 0.6753 0.065 Uiso 1 1 calc R . .
C4 C 0.7032(2) 0.5339(3) 0.69596(13) 0.0557(9) Uani 1 1 d . . .
C5 C 0.6206(3) 0.4664(2) 0.69169(13) 0.0592(9) Uani 1 1 d . . .
H5 H 0.6321 0.3988 0.7043 0.071 Uiso 1 1 calc R . .
C6 C 0.5233(2) 0.4933(2) 0.67006(13) 0.0506(8) Uani 1 1 d . . .
C7 C 0.8099(3) 0.5042(3) 0.72294(16) 0.0661(10) Uani 1 1 d . . .
C8 C 0.8855(3) 0.5193(3) 0.6796(2) 0.0757(12) Uani 1 1 d . . .
C9 C 0.8660(3) 0.4759(3) 0.6264(2) 0.0934(14) Uani 1 1 d . . .
H9 H 0.8050 0.4403 0.6174 0.112 Uiso 1 1 calc R . .
C10 C 0.9345(5) 0.4830(4) 0.5852(2) 0.1210(17) Uani 1 1 d . . .
H10 H 0.9194 0.4527 0.5493 0.145 Uiso 1 1 calc R . .
C11 C 1.0229(5) 0.5348(5) 0.5984(3) 0.133(2) Uani 1 1 d . . .
H11 H 1.0696 0.5390 0.5715 0.160 Uiso 1 1 calc R . .
C12 C 1.0446(4) 0.5806(4) 0.6501(3) 0.136(2) Uani 1 1 d . . .
H12 H 1.1048 0.6181 0.6582 0.164 Uiso 1 1 calc R . .
C13 C 0.9762(4) 0.5715(3) 0.6913(2) 0.1128(16) Uani 1 1 d . . .
H13 H 0.9923 0.6013 0.7272 0.135 Uiso 1 1 calc R . .
C14 C 0.8366(3) 0.5723(3) 0.77620(16) 0.1118(14) Uani 1 1 d . . .
H14A H 0.9015 0.5514 0.7954 0.168 Uiso 1 1 calc R . .
H14B H 0.7850 0.5645 0.8017 0.168 Uiso 1 1 calc R . .
H14C H 0.8400 0.6433 0.7647 0.168 Uiso 1 1 calc R . .
C15 C 0.8158(2) 0.3913(3) 0.74232(15) 0.1004(13) Uani 1 1 d . . .
H15A H 0.7968 0.3471 0.7100 0.151 Uiso 1 1 calc R . .
H15B H 0.7700 0.3803 0.7708 0.151 Uiso 1 1 calc R . .
H15C H 0.8843 0.3755 0.7582 0.151 Uiso 1 1 calc R . .
C16 C 0.4336(3) 0.4172(2) 0.66641(15) 0.0578(9) Uani 1 1 d . . .
C17 C 0.3845(3) 0.4098(2) 0.60449(16) 0.0556(9) Uani 1 1 d . . .
C18 C 0.2797(3) 0.4026(2) 0.59068(18) 0.0713(10) Uani 1 1 d . . .
H18 H 0.2365 0.4050 0.6194 0.086 Uiso 1 1 calc R . .
C19 C 0.2395(3) 0.3920(3) 0.5338(2) 0.0905(13) Uani 1 1 d . . .
H19 H 0.1692 0.3870 0.5248 0.109 Uiso 1 1 calc R . .
C20 C 0.3010(4) 0.3888(3) 0.49113(19) 0.0936(14) Uani 1 1 d . . .
H20 H 0.2728 0.3828 0.4532 0.112 Uiso 1 1 calc R . .
C21 C 0.4034(4) 0.3943(2) 0.50393(18) 0.0782(12) Uani 1 1 d . . .
H21 H 0.4459 0.3908 0.4749 0.094 Uiso 1 1 calc R . .
C22 C 0.4445(3) 0.4050(2) 0.56033(18) 0.0643(10) Uani 1 1 d . . .
H22 H 0.5150 0.4092 0.5686 0.077 Uiso 1 1 calc R . .
C23 C 0.3585(2) 0.4514(2) 0.70814(14) 0.0816(11) Uani 1 1 d . . .
H23A H 0.3270 0.5153 0.6951 0.122 Uiso 1 1 calc R . .
H23B H 0.3946 0.4610 0.7456 0.122 Uiso 1 1 calc R . .
H23C H 0.3070 0.3994 0.7099 0.122 Uiso 1 1 calc R . .
C24 C 0.4687(2) 0.3063(2) 0.68347(14) 0.0877(12) Uani 1 1 d . . .
H24A H 0.4107 0.2611 0.6805 0.132 Uiso 1 1 calc R . .
H24B H 0.5009 0.3064 0.7222 0.132 Uiso 1 1 calc R . .
H24C H 0.5165 0.2828 0.6583 0.132 Uiso 1 1 calc R . .
C25 C 0.5748(2) 0.7680(2) 0.62587(12) 0.0482(8) Uani 1 1 d . . .
C26 C 0.6594(2) 0.8173(2) 0.60538(13) 0.0612(9) Uani 1 1 d . . .
H26 H 0.7213 0.7824 0.6068 0.073 Uiso 1 1 calc R . .
C27 C 0.6521(3) 0.9140(3) 0.58386(14) 0.0695(10) Uani 1 1 d . . .
H27 H 0.7082 0.9450 0.5700 0.083 Uiso 1 1 calc R . .
C28 C 0.5598(3) 0.9671(3) 0.58257(15) 0.0677(10) Uani 1 1 d . . .
C29 C 0.4795(3) 0.9153(2) 0.60187(14) 0.0597(9) Uani 1 1 d . . .
C30 C 0.3841(3) 0.9662(3) 0.60326(17) 0.0728(11) Uani 1 1 d . . .
C31 C 0.3721(4) 1.0688(3) 0.58463(19) 0.0932(14) Uani 1 1 d . . .
C32 C 0.2772(4) 1.1136(3) 0.5891(2) 0.1187(18) Uani 1 1 d . . .
H32 H 0.2650 1.1813 0.5769 0.142 Uiso 1 1 calc R . .
C33 C 0.2034(4) 1.0600(4) 0.6107(2) 0.1306(19) Uani 1 1 d . . .
H33 H 0.1408 1.0910 0.6145 0.157 Uiso 1 1 calc R . .
C34 C 0.2207(3) 0.9569(3) 0.62765(18) 0.1134(16) Uani 1 1 d . . .
H34 H 0.1687 0.9197 0.6420 0.136 Uiso 1 1 calc R . .
C35 C 0.5459(4) 1.0719(3) 0.56269(16) 0.0895(13) Uani 1 1 d . . .
H35 H 0.5996 1.1074 0.5490 0.107 Uiso 1 1 calc R . .
C36 C 0.4551(4) 1.1180(3) 0.56409(18) 0.1001(15) Uani 1 1 d . . .
H36 H 0.4471 1.1856 0.5508 0.120 Uiso 1 1 calc R . .
C37 C 0.2546(3) 0.7230(3) 0.56390(18) 0.1012(14) Uani 1 1 d . . .
H37A H 0.2119 0.6644 0.5709 0.121 Uiso 1 1 calc R . .
H37B H 0.2102 0.7827 0.5578 0.121 Uiso 1 1 calc R . .
C38 C 0.2990(4) 0.7034(4) 0.5107(2) 0.184(2) Uani 1 1 d . . .
H38A H 0.3177 0.7679 0.4945 0.277 Uiso 1 1 calc R . .
H38B H 0.2498 0.6686 0.4841 0.277 Uiso 1 1 calc R . .
H38C H 0.3585 0.6608 0.5185 0.277 Uiso 1 1 calc R . .
C39 C 0.3064(3) 0.7488(3) 0.71003(16) 0.1019(13) Uani 1 1 d . . .
H39A H 0.2472 0.7934 0.7103 0.122 Uiso 1 1 calc R . .
H39B H 0.2854 0.6795 0.7193 0.122 Uiso 1 1 calc R . .
C40 C 0.3845(3) 0.7836(4) 0.7558(2) 0.184(2) Uani 1 1 d . . .
H40A H 0.4454 0.7433 0.7546 0.276 Uiso 1 1 calc R . .
H40B H 0.3593 0.7748 0.7923 0.276 Uiso 1 1 calc R . .
H40C H 0.3996 0.8552 0.7502 0.276 Uiso 1 1 calc R . .
C41 C 0.592(2) 0.554(3) 0.891(2) 0.157(14) Uani 0.56(4) 1 d P A 1
C42 C 0.591(7) 0.517(7) 0.947(4) 0.15(6) Uani 0.56(4) 1 d P A 1
H42 H 0.5960 0.5620 0.9777 0.179 Uiso 0.56(4) 1 calc PR A 1
C43 C 0.584(2) 0.412(5) 0.953(2) 0.147(14) Uani 0.56(4) 1 d P A 1
H43 H 0.5915 0.3852 0.9901 0.176 Uiso 0.56(4) 1 calc PR A 1
C44 C 0.565(3) 0.344(6) 0.907(2) 0.155(13) Uani 0.56(4) 1 d P A 1
H44 H 0.5539 0.2736 0.9129 0.185 Uiso 0.56(4) 1 calc PR A 1
C45 C 0.563(2) 0.382(4) 0.855(2) 0.156(16) Uani 0.56(4) 1 d P A 1
H45 H 0.5512 0.3377 0.8237 0.188 Uiso 0.56(4) 1 calc PR A 1
C46 C 0.579(5) 0.484(8) 0.846(3) 0.14(2) Uani 0.56(4) 1 d P A 1
H46 H 0.5821 0.5078 0.8086 0.168 Uiso 0.56(4) 1 calc PR A 1
C47 C 0.582(3) 0.666(4) 0.879(3) 0.204(15) Uani 0.56(4) 1 d P A 1
H47A H 0.5664 0.6765 0.8387 0.306 Uiso 0.56(4) 1 calc PR A 1
H47B H 0.6457 0.6994 0.8921 0.306 Uiso 0.56(4) 1 calc PR A 1
H47C H 0.5288 0.6941 0.8991 0.306 Uiso 0.56(4) 1 calc PR A 1
C41' C 0.571(3) 0.434(7) 0.915(4) 0.153(19) Uani 0.44(4) 1 d P A 2
C42' C 0.598(10) 0.514(9) 0.953(6) 0.15(7) Uani 0.44(4) 1 d P A 2
H42' H 0.6125 0.5004 0.9915 0.182 Uiso 0.44(4) 1 calc PR A 2
C43' C 0.604(2) 0.614(5) 0.932(2) 0.146(15) Uani 0.44(4) 1 d P A 2
H43' H 0.6002 0.6704 0.9560 0.175 Uiso 0.44(4) 1 calc PR A 2
C44' C 0.616(4) 0.627(6) 0.874(3) 0.162(16) Uani 0.44(4) 1 d P A 2
H44' H 0.6535 0.6816 0.8613 0.195 Uiso 0.44(4) 1 calc PR A 2
C45' C 0.569(3) 0.555(5) 0.838(2) 0.152(17) Uani 0.44(4) 1 d P A 2
H45' H 0.5442 0.5735 0.8008 0.182 Uiso 0.44(4) 1 calc PR A 2
C46' C 0.559(8) 0.454(11) 0.857(5) 0.15(4) Uani 0.44(4) 1 d P A 2
H46' H 0.5441 0.4003 0.8306 0.178 Uiso 0.44(4) 1 calc PR A 2
C47' C 0.561(5) 0.328(6) 0.938(3) 0.19(2) Uani 0.44(4) 1 d P A 2
H47D H 0.5584 0.2788 0.9074 0.288 Uiso 0.44(4) 1 calc PR A 2
H47E H 0.4987 0.3240 0.9559 0.288 Uiso 0.44(4) 1 calc PR A 2
H47F H 0.6179 0.3138 0.9657 0.288 Uiso 0.44(4) 1 calc PR A 2

loop_
_atom_site_aniso_label
_atom_site_aniso_U_11
_atom_site_aniso_U_22
_atom_site_aniso_U_33
_atom_site_aniso_U_23
_atom_site_aniso_U_13
_atom_site_aniso_U_12
Al1 0.0576(6) 0.0584(6) 0.0815(8) -0.0058(7) 0.0093(6) 0.0076(6)
N1 0.0575(18) 0.0430(16) 0.0582(19) -0.0054(15) 0.0026(16) 0.0051(14)
N2 0.076(2) 0.073(2) 0.106(3) -0.010(2) -0.001(2) 0.025(2)
O1 0.0500(13) 0.0476(12) 0.0756(17) -0.0025(12) 0.0062(13) 0.0004(11)
C1 0.054(2) 0.047(2) 0.046(2) -0.0070(18) 0.0048(19) 0.0042(19)
C2 0.049(2) 0.0392(19) 0.051(2) -0.0032(17) 0.0081(19) 0.0007(17)
C3 0.050(2) 0.055(2) 0.057(2) -0.0016(19) 0.0044(19) -0.0047(18)
C4 0.057(2) 0.059(2) 0.051(2) 0.006(2) 0.003(2) 0.008(2)
C5 0.072(2) 0.053(2) 0.052(2) 0.0072(18) 0.003(2) 0.009(2)
C6 0.062(2) 0.042(2) 0.047(2) 0.0036(17) 0.005(2) -0.0039(18)
C7 0.060(2) 0.081(3) 0.055(3) 0.008(2) -0.001(2) 0.012(2)
C8 0.058(3) 0.084(3) 0.082(4) 0.012(3) -0.008(3) 0.017(2)
C9 0.074(3) 0.120(4) 0.088(4) 0.011(3) 0.017(3) 0.014(3)
C10 0.105(4) 0.149(4) 0.111(5) 0.012(4) 0.018(4) 0.030(4)
C11 0.093(4) 0.160(6) 0.154(6) 0.019(5) 0.047(5) 0.029(4)
C12 0.089(4) 0.156(5) 0.167(6) 0.004(5) 0.027(5) -0.006(3)
C13 0.086(3) 0.126(4) 0.127(5) 0.003(3) 0.015(4) 0.004(3)
C14 0.101(3) 0.150(4) 0.079(3) -0.008(3) -0.016(3) 0.013(3)
C15 0.082(3) 0.107(3) 0.108(3) 0.049(3) -0.006(2) 0.025(2)
C16 0.072(2) 0.047(2) 0.053(2) 0.0084(19) 0.002(2) -0.0065(18)
C17 0.075(3) 0.0357(18) 0.056(3) 0.0070(19) 0.004(3) -0.0087(18)
C18 0.084(3) 0.053(2) 0.076(3) -0.008(2) 0.003(3) 0.001(2)
C19 0.089(3) 0.077(3) 0.098(4) -0.011(3) -0.024(3) 0.010(2)
C20 0.137(4) 0.068(3) 0.070(3) -0.012(2) -0.013(4) 0.012(3)
C21 0.109(3) 0.058(2) 0.066(3) -0.004(2) 0.003(3) 0.000(2)
C22 0.085(3) 0.046(2) 0.061(3) 0.001(2) 0.001(3) -0.0066(18)
C23 0.087(2) 0.097(3) 0.064(3) 0.005(2) 0.020(2) -0.030(2)
C24 0.112(3) 0.057(2) 0.087(3) 0.026(2) -0.021(2) -0.020(2)
C25 0.053(2) 0.044(2) 0.047(2) -0.0063(18) 0.0063(19) -0.0071(18)
C26 0.065(2) 0.055(2) 0.064(3) 0.004(2) 0.008(2) -0.0075(19)
C27 0.082(3) 0.058(2) 0.068(3) 0.003(2) 0.005(2) -0.024(2)
C28 0.100(3) 0.040(2) 0.060(3) 0.003(2) -0.001(3) -0.009(2)
C29 0.079(3) 0.037(2) 0.060(3) -0.0047(19) -0.005(2) 0.004(2)
C30 0.092(3) 0.047(3) 0.075(3) -0.004(2) -0.009(3) 0.010(2)
C31 0.108(4) 0.062(3) 0.101(4) -0.017(3) -0.028(3) 0.019(3)
C32 0.140(5) 0.063(3) 0.143(5) -0.007(3) -0.029(4) 0.037(3)
C33 0.117(4) 0.097(4) 0.170(6) -0.014(4) -0.021(4) 0.049(3)
C34 0.094(3) 0.090(3) 0.152(4) -0.006(3) -0.001(3) 0.033(3)
C35 0.128(4) 0.059(3) 0.076(3) 0.006(2) -0.009(3) -0.018(3)
C36 0.151(5) 0.050(3) 0.089(4) -0.001(3) -0.031(4) 0.007(3)
C37 0.070(3) 0.108(3) 0.122(4) -0.025(3) -0.006(3) 0.015(2)
C38 0.161(5) 0.268(7) 0.117(4) 0.012(5) -0.020(4) -0.007(4)
C39 0.105(3) 0.092(3) 0.113(3) -0.026(3) 0.029(3) 0.016(3)
C40 0.130(4) 0.293(7) 0.130(5) -0.052(5) 0.015(4) 0.011(4)
C41 0.102(14) 0.21(5) 0.16(5) -0.01(4) 0.02(2) 0.02(2)
C42 0.10(3) 0.23(18) 0.13(5) -0.04(6) 0.02(3) 0.03(5)
C43 0.097(13) 0.22(5) 0.13(2) -0.02(3) 0.022(16) 0.02(2)
C44 0.094(11) 0.22(4) 0.15(4) -0.01(4) 0.03(2) 0.017(17)
C45 0.095(9) 0.23(4) 0.14(3) -0.04(3) 0.009(13) 0.03(2)
C46 0.09(2) 0.20(7) 0.12(3) -0.02(4) 0.01(2) 0.02(3)
C47 0.11(2) 0.24(4) 0.26(4) 0.00(3) 0.04(2) 0.013(16)
C41' 0.089(16) 0.21(7) 0.16(7) -0.01(7) 0.02(3) 0.02(3)
C42' 0.10(4) 0.2(2) 0.14(6) -0.03(7) 0.02(4) 0.03(6)
C43' 0.096(12) 0.22(4) 0.13(3) -0.03(3) 0.024(16) 0.02(2)
C44' 0.10(3) 0.22(5) 0.17(4) -0.03(4) 0.03(2) 0.04(3)
C45' 0.106(17) 0.22(5) 0.13(3) -0.04(3) 0.006(16) 0.03(3)
C46' 0.09(3) 0.21(11) 0.14(6) -0.04(7) 0.01(3) 0.02(4)
C47' 0.13(2) 0.25(4) 0.20(5) -0.02(5) 0.02(3) 0.02(2)

loop_
_atom_type_symbol
_atom_type_description
_atom_type_scat_dispersion_real
_atom_type_scat_dispersion_imag
_atom_type_scat_source
C C 0.0033 0.0016 'International Tables Vol C Tables 4.2.6.8 and 6.1.1.4'
H H 0.0000 0.0000 'International Tables Vol C Tables 4.2.6.8 and 6.1.1.4'
N N 0.0061 0.0033 'International Tables Vol C Tables 4.2.6.8 and 6.1.1.4'
O O 0.0106 0.0060 'International Tables Vol C Tables 4.2.6.8 and 6.1.1.4'
Al Al 0.0645 0.0514 'International Tables Vol C Tables 4.2.6.8 and 6.1.1.4'

loop_
_geom_angle_atom_site_label_1
_geom_angle_atom_site_label_2
_geom_angle_atom_site_label_3
_geom_angle
O1 Al1 C37 95.59(13)
O1 Al1 C39 102.08(13)
C37 Al1 C39 125.03(18)
O1 Al1 N1 86.64(10)
C37 Al1 N1 116.42(15)
C39 Al1 N1 116.23(14)
O1 Al1 N2 161.86(13)
C37 Al1 N2 87.96(14)
C39 Al1 N2 90.22(14)
N1 Al1 N2 75.91(12)
C25 N1 C29 117.7(3)
C25 N1 Al1 125.7(2)
C29 N1 Al1 116.0(2)
C34 N2 C30 118.7(4)
C34 N2 Al1 127.6(3)
C30 N2 Al1 112.8(2)
C1 O1 Al1 132.14(19)
O1 C1 C2 121.6(3)
O1 C1 C6 120.0(3)
C2 C1 C6 118.4(3)
C3 C2 C1 119.2(3)
C3 C2 C25 120.2(3)
C1 C2 C25 120.4(3)
C4 C3 C2 123.1(3)
C4 C3 H3 118.4
C2 C3 H3 118.4
C3 C4 C5 116.4(3)
C3 C4 C7 120.3(3)
C5 C4 C7 123.4(3)
C6 C5 C4 124.1(3)
C6 C5 H5 118.0
C4 C5 H5 118.0
C5 C6 C1 118.7(3)
C5 C6 C16 122.8(3)
C1 C6 C16 118.6(3)
C8 C7 C4 109.5(3)
C8 C7 C15 107.9(3)
C4 C7 C15 112.2(3)
C8 C7 C14 111.4(3)
C4 C7 C14 108.2(3)
C15 C7 C14 107.8(3)
C9 C8 C13 117.1(5)
C9 C8 C7 119.3(4)
C13 C8 C7 123.5(5)
C8 C9 C10 122.3(5)
C8 C9 H9 118.8
C10 C9 H9 118.8
C11 C10 C9 118.7(6)
C11 C10 H10 120.6
C9 C10 H10 120.6
C10 C11 C12 121.0(7)
C10 C11 H11 119.5
C12 C11 H11 119.5
C11 C12 C13 119.7(6)
C11 C12 H12 120.2
C13 C12 H12 120.2
C8 C13 C12 121.1(5)
C8 C13 H13 119.5
C12 C13 H13 119.5
C7 C14 H14A 109.5
C7 C14 H14B 109.5
H14A C14 H14B 109.5
C7 C14 H14C 109.5
H14A C14 H14C 109.5
H14B C14 H14C 109.5
C7 C15 H15A 109.5
C7 C15 H15B 109.5
H15A C15 H15B 109.5
C7 C15 H15C 109.5
H15A C15 H15C 109.5
H15B C15 H15C 109.5
C17 C16 C23 113.0(3)
C17 C16 C6 109.7(3)
C23 C16 C6 109.0(2)
C17 C16 C24 105.8(3)
C23 C16 C24 107.4(3)
C6 C16 C24 112.0(3)
C22 C17 C18 117.5(3)
C22 C17 C16 120.2(3)
C18 C17 C16 122.3(4)
C17 C18 C19 119.8(4)
C17 C18 H18 120.1
C19 C18 H18 120.1
C20 C19 C18 121.2(4)
C20 C19 H19 119.4
C18 C19 H19 119.4
C21 C20 C19 119.8(4)
C21 C20 H20 120.1
C19 C20 H20 120.1
C20 C21 C22 119.7(4)
C20 C21 H21 120.2
C22 C21 H21 120.2
C17 C22 C21 122.0(4)
C17 C22 H22 119.0
C21 C22 H22 119.0
C16 C23 H23A 109.5
C16 C23 H23B 109.5
H23A C23 H23B 109.5
C16 C23 H23C 109.5
H23A C23 H23C 109.5
H23B C23 H23C 109.5
C16 C24 H24A 109.5
C16 C24 H24B 109.5
H24A C24 H24B 109.5
C16 C24 H24C 109.5
H24A C24 H24C 109.5
H24B C24 H24C 109.5
N1 C25 C26 119.9(3)
N1 C25 C2 121.0(3)
C26 C25 C2 119.1(3)
C27 C26 C25 121.3(3)
C27 C26 H26 119.4
C25 C26 H26 119.4
C26 C27 C28 119.5(3)
C26 C27 H27 120.3
C28 C27 H27 120.3
C29 C28 C27 117.0(3)
C29 C28 C35 119.5(4)
C27 C28 C35 123.4(4)
N1 C29 C28 124.5(3)
N1 C29 C30 115.7(3)
C28 C29 C30 119.8(4)
N2 C30 C31 123.4(4)
N2 C30 C29 116.6(4)
C31 C30 C29 120.0(4)
C32 C31 C36 125.5(5)
C32 C31 C30 116.2(5)
C36 C31 C30 118.3(4)
C33 C32 C31 120.6(5)
C33 C32 H32 119.7
C31 C32 H32 119.7
C32 C33 C34 119.8(5)
C32 C33 H33 120.1
C34 C33 H33 120.1
N2 C34 C33 121.2(4)
N2 C34 H34 119.4
C33 C34 H34 119.4
C36 C35 C28 119.5(4)
C36 C35 H35 120.2
C28 C35 H35 120.2
C35 C36 C31 122.8(4)
C35 C36 H36 118.6
C31 C36 H36 118.6
C38 C37 Al1 118.2(3)
C38 C37 H37A 107.8
Al1 C37 H37A 107.8
C38 C37 H37B 107.8
Al1 C37 H37B 107.8
H37A C37 H37B 107.1
C37 C38 H38A 109.5
C37 C38 H38B 109.5
H38A C38 H38B 109.5
C37 C38 H38C 109.5
H38A C38 H38C 109.5
H38B C38 H38C 109.5
C40 C39 Al1 116.4(3)
C40 C39 H39A 108.2
Al1 C39 H39A 108.2
C40 C39 H39B 108.2
Al1 C39 H39B 108.2
H39A C39 H39B 107.4
C39 C40 H40A 109.5
C39 C40 H40B 109.5
H40A C40 H40B 109.5
C39 C40 H40C 109.5
H40A C40 H40C 109.5
H40B C40 H40C 109.5
C42 C41 C46 119(7)
C42 C41 C47 120(6)
C46 C41 C47 119(6)
C43 C42 C41 117(8)
C43 C42 H42 121.6
C41 C42 H42 121.6
C42 C43 C44 123(8)
C42 C43 H43 118.4
C44 C43 H43 118.4
C45 C44 C43 118(8)
C45 C44 H44 121.2
C43 C44 H44 121.2
C44 C45 C46 122(5)
C44 C45 H45 119.1
C46 C45 H45 119.1
C45 C46 C41 121(7)
C45 C46 H46 119.5
C41 C46 H46 119.5
C46' C41' C42' 119(10)
C46' C41' C47' 122(10)
C42' C41' C47' 118(10)
C43' C42' C41' 119(10)
C43' C42' H42' 120.2
C41' C42' H42' 120.3
C42' C43' C44' 118(8)
C42' C43' H43' 120.9
C44' C43' H43' 120.9
C45' C44' C43' 116(8)
C45' C44' H44' 122.2
C43' C44' H44' 122.2
C44' C45' C46' 120(8)
C44' C45' H45' 120.0
C46' C45' H45' 120.0
C41' C46' C45' 119(10)
C41' C46' H46' 120.5
C45' C46' H46' 120.5
C41' C47' H47D 109.5
C41' C47' H47E 109.5
H47D C47' H47E 109.5
C41' C47' H47F 109.5
H47D C47' H47F 109.5
H47E C47' H47F 109.5

loop_
_geom_bond_atom_site_label_1
_geom_bond_atom_site_label_2
_geom_bond_distance
Al1 O1 1.813(2)
Al1 C37 1.936(4)
Al1 C39 1.941(4)
Al1 N1 2.065(2)
Al1 N2 2.183(3)
N1 C25 1.338(3)
N1 C29 1.369(3)
N2 C34 1.326(4)
N2 C30 1.337(4)
O1 C1 1.301(3)
C1 C2 1.413(3)
C1 C6 1.419(3)
C2 C3 1.391(3)
C2 C25 1.466(3)
C3 C4 1.372(3)
C3 H3 0.9300
C4 C5 1.390(3)
C4 C7 1.526(4)
C5 C6 1.372(3)
C5 H5 0.9300
C6 C16 1.533(4)
C7 C8 1.512(5)
C7 C15 1.530(4)
C7 C14 1.537(4)
C8 C9 1.368(4)
C8 C13 1.374(5)
C9 C10 1.397(5)
C9 H9 0.9300
C10 C11 1.350(6)
C10 H10 0.9300
C11 C12 1.352(6)
C11 H11 0.9300
C12 C13 1.399(6)
C12 H12 0.9300
C13 H13 0.9300
C14 H14A 0.9600
C14 H14B 0.9600
C14 H14C 0.9600
C15 H15A 0.9600
C15 H15B 0.9600
C15 H15C 0.9600
C16 C17 1.527(4)
C16 C23 1.532(4)
C16 C24 1.545(3)
C17 C22 1.372(4)
C17 C18 1.386(4)
C18 C19 1.387(4)
C18 H18 0.9300
C19 C20 1.357(4)
C19 H19 0.9300
C20 C21 1.351(4)
C20 H20 0.9300
C21 C22 1.381(4)
C21 H21 0.9300
C22 H22 0.9300
C23 H23A 0.9600
C23 H23B 0.9600
C23 H23C 0.9600
C24 H24A 0.9600
C24 H24B 0.9600
C24 H24C 0.9600
C25 C26 1.415(3)
C26 C27 1.348(3)
C26 H26 0.9300
C27 C28 1.394(4)
C27 H27 0.9300
C28 C29 1.371(4)
C28 C35 1.438(4)
C29 C30 1.423(4)
C30 C31 1.402(4)
C31 C32 1.392(5)
C31 C36 1.396(5)
C32 C33 1.340(5)
C32 H32 0.9300
C33 C34 1.402(5)
C33 H33 0.9300
C34 H34 0.9300
C35 C36 1.340(4)
C35 H35 0.9300
C36 H36 0.9300
C37 C38 1.458(4)
C37 H37A 0.9700
C37 H37B 0.9700
C38 H38A 0.9600
C38 H38B 0.9600
C38 H38C 0.9600
C39 C40 1.473(4)
C39 H39A 0.9700
C39 H39B 0.9700
C40 H40A 0.9600
C40 H40B 0.9600
C40 H40C 0.9600
C41 C42 1.38(11)
C41 C46 1.39(9)
C41 C47 1.48(7)
C42 C43 1.37(12)
C42 H42 0.9300
C43 C44 1.40(10)
C43 H43 0.9300
C44 C45 1.31(7)
C44 H44 0.9300
C45 C46 1.36(12)
C45 H45 0.9300
C46 H46 0.9300
C47 H47A 0.9600
C47 H47B 0.9600
C47 H47C 0.9600
C41' C46' 1.37(12)
C41' C42' 1.39(14)
C41' C47' 1.48(14)
C42' C43' 1.39(13)
C42' H42' 0.9300
C43' C44' 1.39(10)
C43' H43' 0.9300
C44' C45' 1.36(9)
C44' H44' 0.9300
C45' C46' 1.40(14)
C45' H45' 0.9300
C46' H46' 0.9300
C47' H47D 0.9600
C47' H47E 0.9600
C47' H47F 0.9600

loop_
_geom_torsion_atom_site_label_1
_geom_torsion_atom_site_label_2
_geom_torsion_atom_site_label_3
_geom_torsion_atom_site_label_4
_geom_torsion
O1 Al1 N1 C25 -10.5(3)
C37 Al1 N1 C25 -105.0(3)
C39 Al1 N1 C25 91.4(3)
N2 Al1 N1 C25 174.5(3)
O1 Al1 N1 C29 160.0(2)
C37 Al1 N1 C29 65.4(2)
C39 Al1 N1 C29 -98.2(2)
N2 Al1 N1 C29 -15.0(2)
O1 Al1 N2 C34 167.8(4)
C37 Al1 N2 C34 66.0(4)
C39 Al1 N2 C34 -59.1(4)
N1 Al1 N2 C34 -176.1(4)
O1 Al1 N2 C30 -1.7(6)
C37 Al1 N2 C30 -103.5(3)
C39 Al1 N2 C30 131.5(3)
N1 Al1 N2 C30 14.4(3)
C37 Al1 O1 C1 152.6(3)
C39 Al1 O1 C1 -79.7(3)
N1 Al1 O1 C1 36.4(3)
N2 Al1 O1 C1 52.0(5)
Al1 O1 C1 C2 -34.1(4)
Al1 O1 C1 C6 148.3(2)
O1 C1 C2 C3 178.1(3)
C6 C1 C2 C3 -4.2(4)
O1 C1 C2 C25 -4.9(4)
C6 C1 C2 C25 172.8(3)
C1 C2 C3 C4 1.0(4)
C25 C2 C3 C4 -176.0(3)
C2 C3 C4 C5 2.5(4)
C2 C3 C4 C7 -177.2(3)
C3 C4 C5 C6 -3.0(5)
C7 C4 C5 C6 176.7(3)
C4 C5 C6 C1 -0.1(5)
C4 C5 C6 C16 -179.5(3)
O1 C1 C6 C5 -178.5(3)
C2 C1 C6 C5 3.8(4)
O1 C1 C6 C16 0.9(4)
C2 C1 C6 C16 -176.9(3)
C3 C4 C7 C8 -58.2(4)
C5 C4 C7 C8 122.0(4)
C3 C4 C7 C15 -178.0(3)
C5 C4 C7 C15 2.3(5)
C3 C4 C7 C14 63.3(4)
C5 C4 C7 C14 -116.5(3)
C4 C7 C8 C9 -51.5(4)
C15 C7 C8 C9 70.8(4)
C14 C7 C8 C9 -171.1(3)
C4 C7 C8 C13 131.1(4)
C15 C7 C8 C13 -106.6(4)
C14 C7 C8 C13 11.5(5)
C13 C8 C9 C10 0.3(6)
C7 C8 C9 C10 -177.3(3)
C8 C9 C10 C11 -0.1(6)
C9 C10 C11 C12 -1.1(8)
C10 C11 C12 C13 2.2(9)
C9 C8 C13 C12 0.7(6)
C7 C8 C13 C12 178.2(4)
C11 C12 C13 C8 -2.0(7)
C5 C6 C16 C17 -123.3(3)
C1 C6 C16 C17 57.3(4)
C5 C6 C16 C23 112.4(3)
C1 C6 C16 C23 -66.9(3)
C5 C6 C16 C24 -6.2(4)
C1 C6 C16 C24 174.4(3)
C23 C16 C17 C22 164.1(3)
C6 C16 C17 C22 42.2(4)
C24 C16 C17 C22 -78.7(3)
C23 C16 C17 C18 -19.0(4)
C6 C16 C17 C18 -140.9(3)
C24 C16 C17 C18 98.2(3)
C22 C17 C18 C19 -0.5(5)
C16 C17 C18 C19 -177.5(3)
C17 C18 C19 C20 -0.2(5)
C18 C19 C20 C21 1.1(6)
C19 C20 C21 C22 -1.2(6)
C18 C17 C22 C21 0.4(5)
C16 C17 C22 C21 177.5(3)
C20 C21 C22 C17 0.4(5)
C29 N1 C25 C26 -4.4(4)
Al1 N1 C25 C26 166.0(2)
C29 N1 C25 C2 175.0(3)
Al1 N1 C25 C2 -14.7(4)
C3 C2 C25 N1 -156.1(3)
C1 C2 C25 N1 26.9(4)
C3 C2 C25 C26 23.2(4)
C1 C2 C25 C26 -153.8(3)
N1 C25 C26 C27 2.4(5)
C2 C25 C26 C27 -177.0(3)
C25 C26 C27 C28 1.0(5)
C26 C27 C28 C29 -2.3(5)
C26 C27 C28 C35 177.3(3)
C25 N1 C29 C28 3.2(5)
Al1 N1 C29 C28 -168.1(3)
C25 N1 C29 C30 -174.9(3)
Al1 N1 C29 C30 13.9(4)
C27 C28 C29 N1 0.2(5)
C35 C28 C29 N1 -179.4(3)
C27 C28 C29 C30 178.2(3)
C35 C28 C29 C30 -1.4(5)
C34 N2 C30 C31 -1.5(6)
Al1 N2 C30 C31 169.0(3)
C34 N2 C30 C29 177.6(3)
Al1 N2 C30 C29 -11.9(4)
N1 C29 C30 N2 -0.6(5)
C28 C29 C30 N2 -178.8(3)
N1 C29 C30 C31 178.5(3)
C28 C29 C30 C31 0.4(5)
N2 C30 C31 C32 0.9(6)
C29 C30 C31 C32 -178.1(4)
N2 C30 C31 C36 -179.9(4)
C29 C30 C31 C36 1.1(6)
C36 C31 C32 C33 -178.4(5)
C30 C31 C32 C33 0.7(7)
C31 C32 C33 C34 -1.7(8)
C30 N2 C34 C33 0.4(6)
Al1 N2 C34 C33 -168.5(3)
C32 C33 C34 N2 1.2(8)
C29 C28 C35 C36 1.0(6)
C27 C28 C35 C36 -178.5(4)
C28 C35 C36 C31 0.5(7)
C32 C31 C36 C35 177.6(4)
C30 C31 C36 C35 -1.5(7)
O1 Al1 C37 C38 -58.7(4)
C39 Al1 C37 C38 -167.7(3)
N1 Al1 C37 C38 30.3(4)
N2 Al1 C37 C38 103.5(4)
O1 Al1 C39 C40 82.8(3)
C37 Al1 C39 C40 -171.4(3)
N1 Al1 C39 C40 -9.4(4)
N2 Al1 C39 C40 -83.8(4)
C46 C41 C42 C43 3(10)
C47 C41 C42 C43 170(5)
C41 C42 C43 C44 -8(10)
C42 C43 C44 C45 6(7)
C43 C44 C45 C46 0(6)
C44 C45 C46 C41 -4(8)
C42 C41 C46 C45 2(9)
C47 C41 C46 C45 -164(5)
C46' C41' C42' C43' 6(13)
C47' C41' C42' C43' -177(7)
C41' C42' C43' C44' -21(12)
C42' C43' C44' C45' 34(8)
C43' C44' C45' C46' -32(8)
C42' C41' C46' C45' -3(12)
C47' C41' C46' C45' 180(6)
C44' C45' C46' C41' 17(11)
